data_4125975
loop_
_publ_author_name
'Margulieux, Grant W.'
'Bezdek, M\'at\'e J'
'Turner, Zo\"e R'
'Chirik, Paul J.'

_publ_section_title
;
 Ammonia Activation, H2 Evolution and Nitride Formation from a Molybdenum
 Complex with a Chemically and Redox Noninnocent Ligand.
;
_journal_issue 17
_journal_name_full 'Journal of the American Chemical Society'
_journal_page_first 6110
_journal_page_last 6113
_journal_paper_doi 10.1021/jacs.7b03070
_journal_volume 139
_journal_year 2017
_chemical_formula_sum 'C33 H48 Mo N5'
_chemical_formula_weight 610.70
_space_group_crystal_system monoclinic
_space_group_IT_number 14
_space_group_name_Hall '-P 2yn'
_space_group_name_H-M_alt 'P 1 21/n 1'
_symmetry_space_group_name_Hall '-P 2yn'
_symmetry_space_group_name_H-M 'P 1 21/n 1'
_atom_sites_solution_hydrogens mixed
_audit_creation_method SHELXL-2014
_audit_update_record
;
2017-03-23 # Formatted by publCIF
;
_cell_angle_alpha 90
_cell_angle_beta 104.483(5)
_cell_angle_gamma 90
_cell_formula_units_Z 4
_cell_length_a 8.5881(11)
_cell_length_b 23.514(3)
_cell_length_c 16.0485(19)
_cell_measurement_reflns_used 9727
_cell_measurement_temperature 100(2)
_cell_measurement_theta_max 66.44
_cell_measurement_theta_min 3.41
_cell_volume 3137.9(7)
_computing_cell_refinement 'Bruker SAINT'
_computing_data_collection 'Bruker APEX2'
_computing_data_reduction 'Bruker SAINT'
_computing_molecular_graphics 'Bruker SHELXTL'
_computing_publication_material 'Bruker SHELXTL'
_computing_structure_refinement 'SHELXL-2014 (Sheldrick 2014)'
_computing_structure_solution 'SHELXS-97 (Sheldrick 2008)'
_diffrn_ambient_temperature 100(2)
_diffrn_measured_fraction_theta_full 0.952
_diffrn_measured_fraction_theta_max 0.975
_diffrn_measurement_device_type 'Bruker APEX-II CCD'
_diffrn_measurement_method '\f and \w scans'
_diffrn_radiation_monochromator graphite
_diffrn_radiation_source 'sealed tube'
_diffrn_radiation_type CuK\a
_diffrn_radiation_wavelength 1.54178
_diffrn_reflns_av_R_equivalents 0.0000
_diffrn_reflns_av_unetI/netI 0.0428
_diffrn_reflns_Laue_measured_fraction_full 0.952
_diffrn_reflns_Laue_measured_fraction_max 0.975
_diffrn_reflns_number 5545
_diffrn_reflns_point_group_measured_fraction_full 0.952
_diffrn_reflns_point_group_measured_fraction_max 0.975
_diffrn_reflns_theta_full 67.679
_diffrn_reflns_theta_max 66.509
_diffrn_reflns_theta_min 3.409
_exptl_absorpt_coefficient_mu 3.628
_exptl_absorpt_correction_T_max 0.752819
_exptl_absorpt_correction_T_min 0.672103
_exptl_absorpt_correction_type multi-scan
_exptl_absorpt_process_details 'TWINABS BRUKER AXS'
_exptl_crystal_colour black
_exptl_crystal_density_diffrn 1.293
_exptl_crystal_description irregular
_exptl_crystal_F_000 1292
_exptl_crystal_size_max 0.207
_exptl_crystal_size_mid 0.066
_exptl_crystal_size_min 0.06
_refine_diff_density_max 1.177
_refine_diff_density_min -0.602
_refine_diff_density_rms 0.080
_refine_ls_extinction_method none
_refine_ls_goodness_of_fit_ref 1.088
_refine_ls_hydrogen_treatment mixed
_refine_ls_matrix_type full
_refine_ls_number_parameters 379
_refine_ls_number_reflns 5396
_refine_ls_number_restraints 0
_refine_ls_restrained_S_all 1.088
_refine_ls_R_factor_all 0.0378
_refine_ls_R_factor_gt 0.0360
_refine_ls_shift/su_max 0.001
_refine_ls_shift/su_mean 0.000
_refine_ls_structure_factor_coef Fsqd
_refine_ls_weighting_details 'w=1/[\s^2^(Fo^2^)+(0.0498P)^2^+3.4056P] where P=(Fo^2^+2Fc^2^)/3'
_refine_ls_weighting_scheme calc
_refine_ls_wR_factor_gt 0.1017
_refine_ls_wR_factor_ref 0.1028
_reflns_Friedel_coverage 0.000
_reflns_number_gt 5053
_reflns_number_total 5396
_reflns_threshold_expression 'I > 2\s(I)'
_cod_data_source_file ja7b03070_si_002.cif
_cod_data_source_block gm65
_cod_depositor_comments 'Adding full bibliography for 4125975--4125979.cif.'
_cod_database_code 4125975
_shelx_space_group_comment
;
The symmetry employed for this shelxl refinement is uniquely defined
by the following loop, which should always be used as a source of
symmetry information in preference to the above space-group names.
They are only intended as comments.
;
_shelxl_version_number 2014-3

loop_
_space_group_symop_operation_xyz
'x, y, z'
'-x+1/2, y+1/2, -z+1/2'
'-x, -y, -z'
'x-1/2, -y-1/2, z-1/2'

loop_
_atom_site_label
_atom_site_type_symbol
_atom_site_fract_x
_atom_site_fract_y
_atom_site_fract_z
_atom_site_U_iso_or_equiv
_atom_site_adp_type
_atom_site_occupancy
_atom_site_site_symmetry_order
_atom_site_calc_flag
_atom_site_refinement_flags_posn
_atom_site_refinement_flags_adp
C1 C 0.7812(4) 0.04864(12) 0.1109(2) 0.0288(6) Uani 1 1 d . .
H1A H 0.7547 0.0229 0.1516 0.043 Uiso 1 1 calc R U
H1B H 0.8920 0.0437 0.1104 0.043 Uiso 1 1 calc R U
H1C H 0.7141 0.0409 0.0545 0.043 Uiso 1 1 calc R U
C2 C 0.7546(3) 0.10853(11) 0.13578(18) 0.0240(6) Uani 1 1 d . .
C3 C 0.7687(3) 0.15540(11) 0.08466(18) 0.0218(6) Uani 1 1 d . .
C4 C 0.8053(3) 0.15611(12) 0.00293(18) 0.0253(6) Uani 1 1 d . .
H4 H 0.8323 0.1225 -0.0206 0.030 Uiso 1 1 calc R U
C5 C 0.8008(4) 0.20593(12) -0.0410(2) 0.0272(6) Uani 1 1 d . .
H5 H 0.8269 0.2064 -0.0939 0.033 Uiso 1 1 calc R U
C6 C 0.7563(3) 0.25711(12) -0.00613(18) 0.0255(6) Uani 1 1 d . .
H6 H 0.7500 0.2910 -0.0367 0.031 Uiso 1 1 calc R U
C7 C 0.7227(3) 0.25620(11) 0.07274(17) 0.0212(5) Uani 1 1 d . .
C8 C 0.6681(3) 0.30626(12) 0.11758(18) 0.0223(6) Uani 1 1 d . .
H8 H 0.5677 0.3208 0.0803 0.027 Uiso 1 1 calc R U
C9 C 0.7906(4) 0.35459(12) 0.1345(2) 0.0282(6) Uani 1 1 d . .
H9A H 0.7497 0.3856 0.1616 0.042 Uiso 1 1 calc R U
H9B H 0.8093 0.3672 0.0809 0.042 Uiso 1 1 calc R U
H9C H 0.8896 0.3414 0.1715 0.042 Uiso 1 1 calc R U
C10 C 0.5446(3) 0.32497(11) 0.23591(18) 0.0219(6) Uani 1 1 d . .
C11 C 0.3781(3) 0.33261(12) 0.19907(18) 0.0245(6) Uani 1 1 d . .
C12 C 0.2944(4) 0.37162(12) 0.23697(19) 0.0280(6) Uani 1 1 d . .
H12 H 0.1851 0.3772 0.2131 0.034 Uiso 1 1 calc R U
C13 C 0.3707(4) 0.40208(12) 0.30915(19) 0.0297(7) Uani 1 1 d . .
H13 H 0.3132 0.4282 0.3332 0.036 Uiso 1 1 calc R U
C14 C 0.5326(4) 0.39378(12) 0.34569(19) 0.0265(6) Uani 1 1 d . .
H14 H 0.5825 0.4142 0.3948 0.032 Uiso 1 1 calc R U
C15 C 0.6228(3) 0.35548(11) 0.31063(17) 0.0231(6) Uani 1 1 d . .
C16 C 0.8003(4) 0.34684(12) 0.35390(18) 0.0256(6) Uani 1 1 d . .
H16 H 0.8451 0.3220 0.3166 0.031 Uiso 1 1 calc R U
C17 C 0.8206(4) 0.31644(13) 0.44044(19) 0.0315(7) Uani 1 1 d . .
H17A H 0.7719 0.3387 0.4772 0.047 Uiso 1 1 calc R U
H17B H 0.9331 0.3117 0.4672 0.047 Uiso 1 1 calc R U
H17C H 0.7697 0.2798 0.4312 0.047 Uiso 1 1 calc R U
C18 C 0.8951(4) 0.40266(12) 0.3650(2) 0.0321(7) Uani 1 1 d . .
H18A H 0.8779 0.4215 0.3104 0.048 Uiso 1 1 calc R U
H18B H 1.0076 0.3947 0.3868 0.048 Uiso 1 1 calc R U
H18C H 0.8593 0.4268 0.4048 0.048 Uiso 1 1 calc R U
C19 C 0.2858(4) 0.29803(13) 0.1219(2) 0.0312(7) Uani 1 1 d . .
H19 H 0.3647 0.2764 0.0999 0.037 Uiso 1 1 calc R U
C20 C 0.1930(4) 0.33595(15) 0.0490(2) 0.0380(7) Uani 1 1 d . .
H20A H 0.1092 0.3555 0.0673 0.057 Uiso 1 1 calc R U
H20B H 0.1465 0.3130 -0.0004 0.057 Uiso 1 1 calc R U
H20C H 0.2649 0.3632 0.0343 0.057 Uiso 1 1 calc R U
C21 C 0.1742(4) 0.25524(14) 0.1498(2) 0.0434(8) Uani 1 1 d . .
H21A H 0.2370 0.2293 0.1909 0.065 Uiso 1 1 calc R U
H21B H 0.1151 0.2345 0.1004 0.065 Uiso 1 1 calc R U
H21C H 0.1004 0.2752 0.1754 0.065 Uiso 1 1 calc R U
C22 C 0.6593(3) 0.07783(11) 0.25867(17) 0.0221(6) Uani 1 1 d . .
C23 C 0.4964(3) 0.06216(11) 0.23827(18) 0.0248(6) Uani 1 1 d . .
C24 C 0.4465(4) 0.02175(12) 0.2896(2) 0.0294(6) Uani 1 1 d . .
H24 H 0.3394 0.0104 0.2761 0.035 Uiso 1 1 calc R U
C25 C 0.5532(4) -0.00189(13) 0.3604(2) 0.0319(7) Uani 1 1 d . .
H25 H 0.5170 -0.0278 0.3952 0.038 Uiso 1 1 calc R U
C26 C 0.7128(4) 0.01313(12) 0.37898(19) 0.0283(6) Uani 1 1 d . .
H26 H 0.7842 -0.0029 0.4265 0.034 Uiso 1 1 calc R U
C27 C 0.7703(4) 0.05223(11) 0.32771(18) 0.0241(6) Uani 1 1 d . .
C28 C 0.9491(4) 0.06399(12) 0.34797(19) 0.0273(6) Uani 1 1 d . .
H28 H 0.9689 0.0883 0.3021 0.033 Uiso 1 1 calc R U
C29 C 1.0460(4) 0.00896(14) 0.3489(2) 0.0367(7) Uani 1 1 d . .
H29A H 1.0270 -0.0161 0.3926 0.055 Uiso 1 1 calc R U
H29B H 1.1585 0.0179 0.3610 0.055 Uiso 1 1 calc R U
H29C H 1.0131 -0.0093 0.2938 0.055 Uiso 1 1 calc R U
C30 C 1.0085(4) 0.09577(14) 0.4327(2) 0.0348(7) Uani 1 1 d . .
H30A H 0.9531 0.1315 0.4298 0.052 Uiso 1 1 calc R U
H30B H 1.1220 0.1025 0.4431 0.052 Uiso 1 1 calc R U
H30C H 0.9878 0.0734 0.4788 0.052 Uiso 1 1 calc R U
C31 C 0.3730(4) 0.08672(12) 0.1615(2) 0.0296(6) Uani 1 1 d . .
H31 H 0.4194 0.1207 0.1417 0.036 Uiso 1 1 calc R U
C32 C 0.3346(4) 0.04357(14) 0.0876(2) 0.0401(8) Uani 1 1 d . .
H32A H 0.4306 0.0352 0.0695 0.060 Uiso 1 1 calc R U
H32B H 0.2550 0.0592 0.0401 0.060 Uiso 1 1 calc R U
H32C H 0.2940 0.0092 0.1067 0.060 Uiso 1 1 calc R U
C33 C 0.2176(4) 0.10406(15) 0.1854(2) 0.0396(8) Uani 1 1 d . .
H33A H 0.1668 0.0709 0.2014 0.059 Uiso 1 1 calc R U
H33B H 0.1463 0.1220 0.1369 0.059 Uiso 1 1 calc R U
H33C H 0.2425 0.1301 0.2329 0.059 Uiso 1 1 calc R U
N1 N 0.7115(3) 0.12241(9) 0.20952(15) 0.0218(5) Uani 1 1 d . .
N2 N 0.7338(3) 0.20671(9) 0.11910(15) 0.0204(5) Uani 1 1 d . .
N3 N 0.6338(3) 0.28538(9) 0.19761(15) 0.0213(5) Uani 1 1 d . .
N4 N 0.5460(3) 0.19709(12) 0.31012(17) 0.0283(5) Uani 1 1 d . .
N5 N 0.9263(3) 0.21016(11) 0.30453(19) 0.0293(6) Uani 1 1 d . .
Mo1 Mo 0.70074(3) 0.20772(2) 0.24050(2) 0.02059(10) Uani 1 1 d . .
H0 H 0.516(4) 0.1666(15) 0.326(2) 0.029(9) Uiso 1 1 d . .
H1 H 0.489(5) 0.2238(17) 0.325(3) 0.043(10) Uiso 1 1 d . .
H3 H 0.964(5) 0.2327(17) 0.343(3) 0.043(11) Uiso 1 1 d . .
H2 H 0.991(6) 0.1869(19) 0.288(3) 0.058(13) Uiso 1 1 d . .

loop_
_atom_site_aniso_label
_atom_site_aniso_U_11
_atom_site_aniso_U_22
_atom_site_aniso_U_33
_atom_site_aniso_U_23
_atom_site_aniso_U_13
_atom_site_aniso_U_12
C1 0.0367(17) 0.0232(15) 0.0300(16) -0.0029(12) 0.0147(13) -0.0026(12)
C2 0.0272(15) 0.0209(14) 0.0234(14) -0.0022(11) 0.0052(11) -0.0018(11)
C3 0.0203(13) 0.0226(14) 0.0227(14) -0.0030(11) 0.0059(11) -0.0009(10)
C4 0.0284(15) 0.0240(14) 0.0246(15) -0.0044(11) 0.0087(12) -0.0006(11)
C5 0.0298(16) 0.0312(16) 0.0226(15) -0.0006(11) 0.0101(13) -0.0021(11)
C6 0.0287(15) 0.0234(14) 0.0241(14) 0.0031(11) 0.0060(12) -0.0027(11)
C7 0.0194(13) 0.0209(13) 0.0231(14) 0.0014(11) 0.0048(11) -0.0024(10)
C8 0.0240(14) 0.0221(13) 0.0211(14) 0.0018(11) 0.0063(11) 0.0010(11)
C9 0.0342(16) 0.0234(14) 0.0293(16) -0.0016(12) 0.0122(13) -0.0031(12)
C10 0.0270(15) 0.0161(12) 0.0235(14) 0.0002(10) 0.0079(11) 0.0011(10)
C11 0.0250(15) 0.0252(14) 0.0250(14) 0.0018(11) 0.0096(12) -0.0016(11)
C12 0.0275(15) 0.0279(15) 0.0308(16) 0.0044(12) 0.0115(12) 0.0055(11)
C13 0.0394(18) 0.0243(15) 0.0304(16) 0.0039(12) 0.0182(13) 0.0088(12)
C14 0.0367(17) 0.0210(14) 0.0229(15) 0.0002(11) 0.0094(12) 0.0010(11)
C15 0.0301(15) 0.0190(13) 0.0206(14) 0.0018(11) 0.0072(11) 0.0003(11)
C16 0.0302(15) 0.0217(14) 0.0233(15) -0.0039(11) 0.0036(12) 0.0021(11)
C17 0.0389(18) 0.0259(15) 0.0256(16) -0.0005(12) 0.0006(13) 0.0022(12)
C18 0.0344(17) 0.0256(15) 0.0338(17) -0.0012(12) 0.0038(13) -0.0003(12)
C19 0.0229(15) 0.0339(17) 0.0357(18) -0.0065(13) 0.0052(13) 0.0022(12)
C20 0.0335(18) 0.049(2) 0.0298(17) -0.0026(14) 0.0045(13) 0.0001(14)
C21 0.0334(18) 0.0341(18) 0.054(2) 0.0022(16) -0.0045(16) -0.0029(13)
C22 0.0304(15) 0.0170(13) 0.0212(14) -0.0016(10) 0.0109(12) -0.0013(11)
C23 0.0286(15) 0.0214(14) 0.0252(15) 0.0009(11) 0.0080(12) 0.0000(11)
C24 0.0298(16) 0.0276(15) 0.0328(16) 0.0030(12) 0.0119(13) -0.0031(11)
C25 0.0391(18) 0.0258(15) 0.0337(17) 0.0082(12) 0.0149(14) 0.0009(12)
C26 0.0354(17) 0.0256(15) 0.0242(15) 0.0047(12) 0.0081(12) 0.0053(12)
C27 0.0311(15) 0.0200(13) 0.0229(14) -0.0023(11) 0.0099(12) 0.0023(11)
C28 0.0291(16) 0.0278(15) 0.0254(15) 0.0023(12) 0.0075(12) 0.0016(11)
C29 0.0377(18) 0.0367(18) 0.0378(18) 0.0062(14) 0.0133(14) 0.0098(14)
C30 0.0384(18) 0.0366(17) 0.0273(16) 0.0010(13) 0.0043(13) -0.0041(13)
C31 0.0290(16) 0.0260(15) 0.0320(16) 0.0069(12) 0.0044(13) -0.0044(11)
C32 0.050(2) 0.0392(19) 0.0270(17) 0.0033(14) 0.0026(14) -0.0056(15)
C33 0.0312(17) 0.0390(18) 0.044(2) 0.0073(15) 0.0013(14) 0.0022(13)
N1 0.0251(12) 0.0195(11) 0.0216(12) -0.0015(9) 0.0071(9) -0.0009(9)
N2 0.0206(12) 0.0199(12) 0.0192(12) -0.0008(8) 0.0023(9) 0.0000(8)
N3 0.0232(12) 0.0185(11) 0.0233(12) -0.0005(9) 0.0080(10) 0.0000(8)
N4 0.0351(15) 0.0261(14) 0.0269(14) -0.0010(11) 0.0137(11) -0.0022(11)
N5 0.0310(15) 0.0266(14) 0.0259(14) -0.0045(11) -0.0012(11) 0.0008(11)
Mo1 0.02561(16) 0.01820(15) 0.01792(15) -0.00029(7) 0.00535(10) 0.00012(7)

loop_
_atom_type_symbol
_atom_type_description
_atom_type_scat_dispersion_real
_atom_type_scat_dispersion_imag
_atom_type_scat_source
C C 0.0181 0.0091 'International Tables Vol C Tables 4.2.6.8 and 6.1.1.4'
H H 0.0000 0.0000 'International Tables Vol C Tables 4.2.6.8 and 6.1.1.4'
N N 0.0311 0.0180 'International Tables Vol C Tables 4.2.6.8 and 6.1.1.4'
Mo Mo -0.0483 2.7339 'International Tables Vol C Tables 4.2.6.8 and 6.1.1.4'

loop_
_geom_angle_atom_site_label_1
_geom_angle_atom_site_label_2
_geom_angle_atom_site_label_3
_geom_angle
N1 C2 C3 113.7(2)
N1 C2 C1 123.3(2)
C3 C2 C1 122.9(3)
N2 C3 C2 113.1(2)
N2 C3 C4 118.4(2)
C2 C3 C4 128.5(3)
C5 C4 C3 120.2(3)
C4 C5 C6 120.0(3)
C7 C6 C5 119.5(3)
C6 C7 N2 120.9(2)
C6 C7 C8 126.2(2)
N2 C7 C8 112.9(2)
N3 C8 C7 108.0(2)
N3 C8 C9 111.9(2)
C7 C8 C9 112.5(2)
C15 C10 C11 120.4(2)
C15 C10 N3 120.0(2)
C11 C10 N3 119.6(2)
C12 C11 C10 118.6(3)
C12 C11 C19 119.0(3)
C10 C11 C19 122.4(2)
C13 C12 C11 121.2(3)
C12 C13 C14 120.0(3)
C13 C14 C15 121.4(3)
C14 C15 C10 118.4(3)
C14 C15 C16 119.7(3)
C10 C15 C16 121.9(2)
C15 C16 C18 112.4(2)
C15 C16 C17 110.5(2)
C18 C16 C17 111.0(2)
C11 C19 C20 112.1(2)
C11 C19 C21 110.4(3)
C20 C19 C21 111.2(3)
C27 C22 C23 120.8(3)
C27 C22 N1 119.9(2)
C23 C22 N1 119.3(2)
C24 C23 C22 118.5(3)
C24 C23 C31 118.8(3)
C22 C23 C31 122.7(2)
C25 C24 C23 121.4(3)
C26 C25 C24 119.6(3)
C25 C26 C27 121.3(3)
C26 C27 C22 118.4(3)
C26 C27 C28 118.7(3)
C22 C27 C28 122.9(3)
C27 C28 C30 112.1(2)
C27 C28 C29 111.5(2)
C30 C28 C29 110.1(3)
C23 C31 C33 111.8(3)
C23 C31 C32 110.3(2)
C33 C31 C32 109.7(3)
C2 N1 C22 119.1(2)
C2 N1 Mo1 118.49(18)
C22 N1 Mo1 122.08(17)
C7 N2 C3 120.9(2)
C7 N2 Mo1 120.08(17)
C3 N2 Mo1 119.04(17)
C10 N3 C8 113.7(2)
C10 N3 Mo1 125.90(18)
C8 N3 Mo1 120.38(17)
N5 Mo1 N4 115.44(12)
N5 Mo1 N3 108.57(10)
N4 Mo1 N3 97.87(11)
N5 Mo1 N2 98.41(11)
N4 Mo1 N2 145.31(10)
N3 Mo1 N2 77.09(9)
N5 Mo1 N1 93.25(10)
N4 Mo1 N1 95.19(11)
N3 Mo1 N1 146.39(9)
N2 Mo1 N1 74.60(8)

loop_
_geom_bond_atom_site_label_1
_geom_bond_atom_site_label_2
_geom_bond_distance
C1 C2 1.497(4)
C2 N1 1.365(4)
C2 C3 1.397(4)
C3 N2 1.391(3)
C3 C4 1.423(4)
C4 C5 1.363(4)
C5 C6 1.420(4)
C6 C7 1.367(4)
C7 N2 1.372(3)
C7 C8 1.514(4)
C8 N3 1.472(4)
C8 C9 1.526(4)
C10 C15 1.415(4)
C10 C11 1.416(4)
C10 N3 1.438(3)
C11 C12 1.395(4)
C11 C19 1.527(4)
C12 C13 1.380(4)
C13 C14 1.381(4)
C14 C15 1.395(4)
C15 C16 1.522(4)
C16 C18 1.531(4)
C16 C17 1.533(4)
C19 C20 1.527(5)
C19 C21 1.532(5)
C22 C27 1.404(4)
C22 C23 1.404(4)
C22 N1 1.448(3)
C23 C24 1.394(4)
C23 C31 1.523(4)
C24 C25 1.385(4)
C25 C26 1.374(5)
C26 C27 1.403(4)
C27 C28 1.513(4)
C28 C30 1.524(4)
C28 C29 1.537(4)
C31 C33 1.533(5)
C31 C32 1.534(4)
N1 Mo1 2.074(2)
N2 Mo1 2.038(2)
N3 Mo1 1.985(2)
N4 Mo1 1.954(3)
N5 Mo1 1.954(3)

loop_
_geom_torsion_atom_site_label_1
_geom_torsion_atom_site_label_2
_geom_torsion_atom_site_label_3
_geom_torsion_atom_site_label_4
_geom_torsion
N1 C2 C3 N2 -0.8(3)
C1 C2 C3 N2 178.1(3)
N1 C2 C3 C4 -177.4(3)
C1 C2 C3 C4 1.5(5)
N2 C3 C4 C5 -2.0(4)
C2 C3 C4 C5 174.5(3)
C3 C4 C5 C6 -1.3(4)
C4 C5 C6 C7 1.9(4)
C5 C6 C7 N2 1.0(4)
C5 C6 C7 C8 -177.7(3)
C6 C7 C8 N3 175.7(3)
N2 C7 C8 N3 -3.2(3)
C6 C7 C8 C9 -60.4(4)
N2 C7 C8 C9 120.8(3)
C15 C10 C11 C12 1.4(4)
N3 C10 C11 C12 -179.5(2)
C15 C10 C11 C19 -176.1(3)
N3 C10 C11 C19 3.1(4)
C10 C11 C12 C13 -0.4(4)
C19 C11 C12 C13 177.1(3)
C11 C12 C13 C14 -0.7(4)
C12 C13 C14 C15 0.8(4)
C13 C14 C15 C10 0.1(4)
C13 C14 C15 C16 -178.9(3)
C11 C10 C15 C14 -1.2(4)
N3 C10 C15 C14 179.6(2)
C11 C10 C15 C16 177.8(2)
N3 C10 C15 C16 -1.4(4)
C14 C15 C16 C18 -55.4(3)
C10 C15 C16 C18 125.7(3)
C14 C15 C16 C17 69.2(3)
C10 C15 C16 C17 -109.8(3)
C12 C11 C19 C20 55.5(4)
C10 C11 C19 C20 -127.1(3)
C12 C11 C19 C21 -69.1(3)
C10 C11 C19 C21 108.3(3)
C27 C22 C23 C24 1.8(4)
N1 C22 C23 C24 -176.0(2)
C27 C22 C23 C31 -177.1(3)
N1 C22 C23 C31 5.1(4)
C22 C23 C24 C25 1.3(4)
C31 C23 C24 C25 -179.7(3)
C23 C24 C25 C26 -2.4(5)
C24 C25 C26 C27 0.2(5)
C25 C26 C27 C22 2.8(4)
C25 C26 C27 C28 -175.9(3)
C23 C22 C27 C26 -3.8(4)
N1 C22 C27 C26 174.0(2)
C23 C22 C27 C28 174.9(3)
N1 C22 C27 C28 -7.4(4)
C26 C27 C28 C30 -68.7(3)
C22 C27 C28 C30 112.6(3)
C26 C27 C28 C29 55.3(3)
C22 C27 C28 C29 -123.3(3)
C24 C23 C31 C33 46.4(4)
C22 C23 C31 C33 -134.8(3)
C24 C23 C31 C32 -76.0(3)
C22 C23 C31 C32 102.9(3)
C3 C2 N1 C22 166.9(2)
C1 C2 N1 C22 -12.0(4)
C3 C2 N1 Mo1 -7.0(3)
C1 C2 N1 Mo1 174.2(2)
C27 C22 N1 C2 94.6(3)
C23 C22 N1 C2 -87.6(3)
C27 C22 N1 Mo1 -91.8(3)
C23 C22 N1 Mo1 86.0(3)
C6 C7 N2 C3 -4.5(4)
C8 C7 N2 C3 174.4(2)
C6 C7 N2 Mo1 175.0(2)
C8 C7 N2 Mo1 -6.0(3)
C2 C3 N2 C7 -172.1(2)
C4 C3 N2 C7 4.9(4)
C2 C3 N2 Mo1 8.4(3)
C4 C3 N2 Mo1 -174.60(19)
C15 C10 N3 C8 -105.6(3)
C11 C10 N3 C8 75.2(3)
C15 C10 N3 Mo1 77.2(3)
C11 C10 N3 Mo1 -102.0(3)
C7 C8 N3 C10 -165.7(2)
C9 C8 N3 C10 70.0(3)
C7 C8 N3 Mo1 11.6(3)
C9 C8 N3 Mo1 -112.6(2)
